data_4516649
loop_
_publ_author_name
'Gontarczyk, Krzysztof'
'Bury, Wojciech'
'Serwatowski, Janusz'
'Wieci\'nski, Piotr'
'Wo\'zniak, Krzysztof'
'Durka, Krzysztof'
'Luli\'nski, Sergiusz'

_publ_section_title
;
 Hybrid Triazine-Boron Two-Dimensional Covalent Organic Frameworks:
 Synthesis, Characterization, and DFT Approach to Layer Interaction
 Energies.
;
_journal_issue 36
_journal_name_full 'ACS applied materials &amp; interfaces'
_journal_page_first 31129
_journal_page_last 31141
_journal_paper_doi 10.1021/acsami.7b09061
_journal_volume 9
_journal_year 2017
_chemical_formula_moiety 'C21 H18 B3 N3 O6, 2(C3 H6 O), H2 O'
_chemical_formula_sum 'C27 H30 B3 N3 O9'
_chemical_formula_weight 572.97
_chemical_name_systematic
;
 2,4,6-Tris(4-dihydroxyborylphenyl)-1,3,5-triazine
;
_space_group_crystal_system triclinic
_space_group_IT_number 2
_space_group_name_Hall '-P 1'
_space_group_name_H-M_alt 'P -1'
_atom_sites_solution_hydrogens geom
_audit_creation_method SHELXL-2013
_cell_angle_alpha 61.29(6)
_cell_angle_beta 71.61(4)
_cell_angle_gamma 83.00(3)
_cell_formula_units_Z 4
_cell_length_a 15.255(4)
_cell_length_b 15.812(7)
_cell_length_c 16.019(11)
_cell_measurement_reflns_used 762
_cell_measurement_temperature 100(2)
_cell_measurement_theta_max 49.3260
_cell_measurement_theta_min 2.9760
_cell_volume 3214(3)
_computing_cell_refinement
;
CrysAlisPro, Agilent Technologies,
Version 1.171.37.33 (release 27-03-2014 CrysAlis171 .NET)
(compiled Mar 27 2014,17:12:48)
;
_computing_data_collection
;
CrysAlisPro, Agilent Technologies,
Version 1.171.37.33 (release 27-03-2014 CrysAlis171 .NET)
(compiled Mar 27 2014,17:12:48)
;
_computing_data_reduction
;
CrysAlisPro, Agilent Technologies,
Version 1.171.37.33 (release 27-03-2014 CrysAlis171 .NET)
(compiled Mar 27 2014,17:12:48)
;
_diffrn_ambient_environment N~2~
_diffrn_ambient_temperature 99.97(12)
_diffrn_detector 'CCD plate'
_diffrn_detector_area_resol_mean 10.4391
_diffrn_detector_type Atlas
_diffrn_measured_fraction_theta_full 0.600
_diffrn_measured_fraction_theta_max 0.974
_diffrn_measurement_device 'four-circle diffractometer'
_diffrn_measurement_device_type 'SuperNova, Dual, Cu at zero, Atlas'
_diffrn_radiation_monochromator mirror
_diffrn_radiation_probe x-ray
_diffrn_radiation_type 'Cu K\a'
_diffrn_radiation_wavelength 1.54184
_diffrn_reflns_av_R_equivalents 0.1510
_diffrn_reflns_av_unetI/netI 0.2017
_diffrn_reflns_Laue_measured_fraction_full 0.600
_diffrn_reflns_Laue_measured_fraction_max 0.974
_diffrn_reflns_limit_h_max 15
_diffrn_reflns_limit_h_min -14
_diffrn_reflns_limit_k_max 15
_diffrn_reflns_limit_k_min -15
_diffrn_reflns_limit_l_max 15
_diffrn_reflns_limit_l_min -16
_diffrn_reflns_number 13844
_diffrn_reflns_point_group_measured_fraction_full 0.600
_diffrn_reflns_point_group_measured_fraction_max 0.974
_diffrn_reflns_theta_full 67.684
_diffrn_reflns_theta_max 51.856
_diffrn_reflns_theta_min 3.055
_diffrn_source 'sealed X-ray tube'
_diffrn_source_type 'SuperNova (Cu) X-ray Source'
_exptl_absorpt_coefficient_mu 0.725
_exptl_absorpt_correction_T_max 1.00000
_exptl_absorpt_correction_T_min 0.47342
_exptl_absorpt_correction_type multi-scan
_exptl_absorpt_process_details
;
CrysAlisPro, Agilent Technologies,
Version 1.171.37.33 (release 27-03-2014 CrysAlis171 .NET)
(compiled Mar 27 2014,17:12:48)
Empirical absorption correction using spherical harmonics,
 implemented in SCALE3 ABSPACK scaling algorithm.
;
_exptl_crystal_colour colourless
_exptl_crystal_density_diffrn 1.184
_exptl_crystal_description block
_exptl_crystal_F_000 1200
_exptl_crystal_size_max 0.02
_exptl_crystal_size_mid 0.01
_exptl_crystal_size_min 0.01
_refine_diff_density_max 1.993
_refine_diff_density_min -0.890
_refine_diff_density_rms 0.320
_refine_ls_extinction_method none
_refine_ls_goodness_of_fit_ref 1.361
_refine_ls_hydrogen_treatment constr
_refine_ls_matrix_type full
_refine_ls_number_parameters 757
_refine_ls_number_reflns 6968
_refine_ls_number_restraints 504
_refine_ls_restrained_S_all 1.362
_refine_ls_R_factor_all 0.4385
_refine_ls_R_factor_gt 0.2814
_refine_ls_shift/su_max 0.109
_refine_ls_shift/su_mean 0.027
_refine_ls_structure_factor_coef Fsqd
_refine_ls_weighting_details 'w=1/[\s^2^(Fo^2^)+(0.2000P)^2^] where P=(Fo^2^+2Fc^2^)/3'
_refine_ls_weighting_scheme calc
_refine_ls_wR_factor_gt 0.5621
_refine_ls_wR_factor_ref 0.6496
_reflns_Friedel_coverage 0.000
_reflns_number_gt 1471
_reflns_number_total 6968
_reflns_threshold_expression 'I > 2\s(I)'
_cod_data_source_file am7b09061_si_002.cif
_cod_data_source_block 2
_cod_depositor_comments
;

2021-04-16
Z value and formula fixed to values more according to usual
chemical conventions.                 miguel
;
_cod_original_formula_sum 'C108 H120 B12 N12 O36'
_cod_original_formula_weight 2291.87
_cod_original_formula_moiety 'C42 H36 B6 N6 O12, 2(C21 H18 B3 N3 O6), C6 H12 O2, 6(C3 H6 O)'
_cod_original_formula_units_Z 1
_cod_database_code 4516649
_shelx_space_group_comment
;
The symmetry employed for this shelxl refinement is uniquely defined
by the following loop, which should always be used as a source of
symmetry information in preference to the above space-group names.
They are only intended as comments.
;
_shelxl_version_number 2013-4

loop_
_space_group_symop_operation_xyz
'x, y, z'
'-x, -y, -z'

loop_
_atom_site_label
_atom_site_type_symbol
_atom_site_fract_x
_atom_site_fract_y
_atom_site_fract_z
_atom_site_U_iso_or_equiv
_atom_site_adp_type
_atom_site_occupancy
_atom_site_site_symmetry_order
_atom_site_calc_flag
_atom_site_refinement_flags_posn
_atom_site_refinement_flags_adp
C22 C 0.1283(17) 0.5714(18) 0.7743(18) 0.033(7) Uani 1 1 d . U
C37 C 0.8798(19) 0.662(2) 0.2113(19) 0.044(8) Uani 1 1 d . U
C38 C 0.787(2) 0.677(2) 0.252(2) 0.059(9) Uani 1 1 d . U
H38 H 0.7414 0.6309 0.2684 0.071 Uiso 1 1 calc R U
C39 C 0.759(2) 0.750(2) 0.270(2) 0.054(9) Uani 1 1 d . U
H39 H 0.6953 0.7586 0.2948 0.064 Uiso 1 1 calc R U
C40 C 0.830(2) 0.818(2) 0.251(2) 0.053(9) Uani 1 1 d . U
C41 C 0.9187(19) 0.815(2) 0.1995(18) 0.045(8) Uani 1 1 d . U
H41 H 0.9618 0.8658 0.1753 0.053 Uiso 1 1 calc R U
C42 C 0.9479(17) 0.7320(17) 0.1810(17) 0.033(7) Uani 1 1 d . U
H42 H 1.0108 0.7257 0.1497 0.040 Uiso 1 1 calc R U
C31 C -0.1030(16) 0.5003(17) 0.9454(17) 0.027(7) Uani 1 1 d . U
C32 C -0.1258(18) 0.578(2) 0.9622(19) 0.042(7) Uani 1 1 d . U
H32 H -0.0830 0.6312 0.9304 0.051 Uiso 1 1 calc R U
C33 C -0.2136(17) 0.5802(18) 1.0271(17) 0.039(7) Uani 1 1 d . U
H33 H -0.2267 0.6337 1.0401 0.047 Uiso 1 1 calc R U
C34 C -0.2805(18) 0.5081(19) 1.0720(19) 0.043(8) Uani 1 1 d . U
C35 C -0.251(2) 0.428(2) 1.055(2) 0.057(9) Uani 1 1 d . U
H35 H -0.2921 0.3732 1.0885 0.068 Uiso 1 1 calc R U
C25 C 0.1953(19) 0.6497(19) 0.728(2) 0.044(8) Uani 1 1 d . U
C26 C 0.2776(18) 0.6538(19) 0.6579(19) 0.045(8) Uani 1 1 d . U
H26 H 0.2897 0.6037 0.6395 0.054 Uiso 1 1 calc R U
C27 C 0.343(2) 0.728(2) 0.613(2) 0.050(8) Uani 1 1 d . U
H27 H 0.4037 0.7211 0.5769 0.060 Uiso 1 1 calc R U
C28 C 0.3206(17) 0.8144(18) 0.6199(18) 0.036(7) Uani 1 1 d . U
C29 C 0.2334(15) 0.8130(17) 0.6896(16) 0.025(6) Uani 1 1 d . U
H29 H 0.2195 0.8646 0.7058 0.030 Uiso 1 1 calc R U
C30 C 0.172(2) 0.740(2) 0.732(2) 0.050(8) Uani 1 1 d . U
H30 H 0.1099 0.7478 0.7654 0.060 Uiso 1 1 calc R U
C1 C -0.1289(19) 0.431(2) 0.720(2) 0.046(8) Uani 1 1 d . U
C2 C 0.0138(16) 0.5063(16) 0.6164(16) 0.024(6) Uani 1 1 d . U
C9 C -0.0532(18) 0.7372(18) 0.6741(18) 0.040(7) Uani 1 1 d . U
H9 H 0.0085 0.7332 0.6380 0.047 Uiso 1 1 calc R U
C7 C -0.1750(18) 0.8261(18) 0.7433(18) 0.039(7) Uani 1 1 d . U
C10 C 0.1043(19) 0.502(2) 0.5519(19) 0.045(8) Uani 1 1 d . U
C11 C 0.1652(18) 0.583(2) 0.5029(18) 0.046(8) Uani 1 1 d . U
H11 H 0.1471 0.6392 0.5097 0.055 Uiso 1 1 calc R U
C12 C 0.2510(19) 0.577(2) 0.4452(19) 0.048(8) Uani 1 1 d . U
H12 H 0.2940 0.6297 0.4161 0.057 Uiso 1 1 calc R U
C13 C 0.2810(18) 0.4933(19) 0.4252(19) 0.039(7) Uani 1 1 d . U
C14 C 0.2205(19) 0.419(2) 0.473(2) 0.053(9) Uani 1 1 d . U
H14 H 0.2380 0.3620 0.4672 0.063 Uiso 1 1 calc R U
C15 C 0.1298(17) 0.4240(18) 0.5323(17) 0.029(6) Uani 1 1 d . U
H15 H 0.0858 0.3730 0.5590 0.035 Uiso 1 1 calc R U
C21 C -0.2766(16) 0.3465(17) 0.8414(17) 0.031(7) Uani 1 1 d . U
H21 H -0.2926 0.4007 0.8530 0.038 Uiso 1 1 calc R U
C20 C -0.3379(19) 0.2701(19) 0.8915(19) 0.044(8) Uani 1 1 d . U
H20 H -0.3938 0.2731 0.9376 0.053 Uiso 1 1 calc R U
C19 C -0.3229(19) 0.185(2) 0.8786(19) 0.045(8) Uani 1 1 d . U
C16 C -0.1931(18) 0.3491(19) 0.7752(19) 0.042(8) Uani 1 1 d . U
C17 C -0.174(2) 0.262(2) 0.764(2) 0.051(8) Uani 1 1 d . U
H17 H -0.1175 0.2593 0.7177 0.061 Uiso 1 1 calc R U
C18 C -0.2330(17) 0.1871(19) 0.8154(17) 0.036(7) Uani 1 1 d . U
H18 H -0.2135 0.1302 0.8098 0.043 Uiso 1 1 calc R U
C4 C -0.1213(19) 0.6692(19) 0.7065(19) 0.043(8) Uani 1 1 d . U
C5 C -0.2156(18) 0.6764(19) 0.7541(17) 0.038(7) Uani 1 1 d . U
H5 H -0.2613 0.6297 0.7729 0.046 Uiso 1 1 calc R U
C6 C -0.2370(18) 0.7546(18) 0.7715(17) 0.036(7) Uani 1 1 d . U
H6 H -0.2994 0.7595 0.8054 0.044 Uiso 1 1 calc R U
C3 C -0.0924(17) 0.5810(18) 0.6913(17) 0.031(7) Uani 1 1 d . U
C8 C -0.0824(19) 0.817(2) 0.6992(18) 0.047(8) Uani 1 1 d . U
H8 H -0.0374 0.8618 0.6851 0.057 Uiso 1 1 calc R U
C23 C -0.0113(17) 0.5022(18) 0.8782(18) 0.032(7) Uani 1 1 d . U
C24 C 0.9087(19) 0.578(2) 0.1921(19) 0.041(8) Uani 1 1 d . U
C36 C 1.1668(17) 0.575(2) 0.0088(18) 0.043(8) Uani 1 1 d . U
H36 H 1.1526 0.6292 0.0209 0.052 Uiso 1 1 calc R U
C45 C 0.066(2) 0.087(2) 0.583(2) 0.055(8) Uani 1 1 d . U
C44 C 0.169(2) 0.105(3) 0.515(2) 0.096(13) Uani 1 1 d . U
H44A H 0.1934 0.0452 0.5150 0.144 Uiso 1 1 calc R U
H44B H 0.2062 0.1284 0.5404 0.144 Uiso 1 1 calc R U
H44C H 0.1713 0.1543 0.4467 0.144 Uiso 1 1 calc R U
C46 C -0.060(2) 0.903(2) 0.927(2) 0.054(8) Uani 1 1 d . U
C47 C -0.162(2) 0.899(3) 0.983(2) 0.085(11) Uani 1 1 d . U
H47D H -0.1780 0.9598 0.9852 0.128 Uiso 1 1 calc R U
H47E H -0.1741 0.8456 1.0509 0.128 Uiso 1 1 calc R U
H47F H -0.1991 0.8886 0.9485 0.128 Uiso 1 1 calc R U
C52 C 1.447(3) 0.819(3) -0.209(3) 0.084(11) Uani 1 1 d . U
C53 C 1.365(3) 0.858(4) -0.157(3) 0.155(19) Uani 1 1 d . U
H53A H 1.3146 0.8094 -0.1177 0.232 Uiso 1 1 calc R U
H53B H 1.3447 0.9165 -0.2062 0.232 Uiso 1 1 calc R U
H53C H 1.3833 0.8741 -0.1121 0.232 Uiso 1 1 calc R U
C49 C 0.448(3) 0.815(4) 0.295(3) 0.117(15) Uani 1 1 d . U
C50 C 0.371(3) 0.852(3) 0.345(3) 0.138(18) Uani 1 1 d . U
H50D H 0.3207 0.8028 0.3868 0.207 Uiso 1 1 calc R U
H50E H 0.3484 0.9093 0.2959 0.207 Uiso 1 1 calc R U
H50F H 0.3899 0.8707 0.3876 0.207 Uiso 1 1 calc R U
C43 C 0.017(2) 0.174(2) 0.592(2) 0.072(10) Uani 1 1 d . U
H43D H -0.0463 0.1538 0.6367 0.108 Uiso 1 1 calc R U
H43E H 0.0149 0.2246 0.5264 0.108 Uiso 1 1 calc R U
H43F H 0.0503 0.1983 0.6197 0.108 Uiso 1 1 calc R U
C48 C -0.019(2) 0.827(2) 0.909(2) 0.078(11) Uani 1 1 d . U
H48A H 0.0464 0.8447 0.8700 0.117 Uiso 1 1 calc R U
H48B H -0.0507 0.8148 0.8712 0.117 Uiso 1 1 calc R U
H48C H -0.0225 0.7688 0.9722 0.117 Uiso 1 1 calc R U
C54 C 1.530(3) 0.887(3) -0.270(3) 0.100(13) Uani 1 1 d . U
H54A H 1.5794 0.8571 -0.3021 0.150 Uiso 1 1 calc R U
H54B H 1.5516 0.9025 -0.2274 0.150 Uiso 1 1 calc R U
H54C H 1.5132 0.9470 -0.3218 0.150 Uiso 1 1 calc R U
C51 C 0.527(3) 0.883(3) 0.236(3) 0.109(14) Uani 1 1 d . U
H51D H 0.5779 0.8531 0.2051 0.163 Uiso 1 1 calc R U
H51E H 0.5461 0.9001 0.2785 0.163 Uiso 1 1 calc R U
H51F H 0.5091 0.9409 0.1835 0.163 Uiso 1 1 calc R U
N1 N -0.1574(14) 0.5091(14) 0.7380(14) 0.035(6) Uani 1 1 d . U
N2 N -0.0454(15) 0.4268(15) 0.6637(15) 0.044(6) Uani 1 1 d . U
N3 N -0.0095(15) 0.5846(16) 0.6276(16) 0.047(7) Uani 1 1 d . U
N4 N 0.0465(14) 0.5754(14) 0.8344(14) 0.034(6) Uani 1 1 d . U
N5 N 0.1561(14) 0.4974(14) 0.7558(14) 0.036(6) Uani 1 1 d . U
N6 N 0.9926(13) 0.5816(14) 0.1296(14) 0.035(6) Uani 1 1 d . U
O1 O -0.1524(13) 0.9894(14) 0.7345(14) 0.063(6) Uani 1 1 d . U
H1A H -0.1002 0.9844 0.6989 0.095 Uiso 1 1 calc R U
O2 O -0.2914(13) 0.9041(14) 0.8322(13) 0.057(5) Uani 1 1 d . U
H2A H -0.3022 0.9526 0.8418 0.085 Uiso 1 1 calc R U
O3 O 0.3715(13) 0.9795(14) 0.5800(13) 0.061(6) Uani 1 1 d . U
H3 H 0.4191 1.0157 0.5528 0.091 Uiso 1 1 calc R U
O4 O 0.4819(12) 0.8954(14) 0.5135(13) 0.058(6) Uani 1 1 d . U
H4A H 0.4853 0.8453 0.5071 0.087 Uiso 1 1 calc R U
O5 O -0.3726(11) 0.0257(12) 0.9139(12) 0.047(5) Uani 1 1 d . U
H5A H -0.4189 -0.0127 0.9460 0.071 Uiso 1 1 calc R U
O6 O -0.4822(11) 0.1065(13) 0.9855(12) 0.051(5) Uani 1 1 d . U
H6A H -0.4898 0.1543 0.9963 0.077 Uiso 1 1 calc R U
O7 O 0.3980(13) 0.4138(14) 0.3453(14) 0.064(6) Uani 1 1 d . U
H7A H 0.4503 0.4235 0.3032 0.095 Uiso 1 1 calc R U
O8 O 0.4358(13) 0.5710(14) 0.2932(13) 0.063(6) Uani 1 1 d . U
H8A H 0.4239 0.6143 0.3108 0.094 Uiso 1 1 calc R U
O9 O -0.3988(13) 0.5908(14) 1.1492(14) 0.066(6) Uani 1 1 d . U
H9A H -0.4501 0.5818 1.1926 0.099 Uiso 1 1 calc R U
O10 O -0.4376(13) 0.4325(14) 1.2014(13) 0.065(6) Uani 1 1 d . U
H10A H -0.4185 0.3876 1.1871 0.098 Uiso 1 1 calc R U
O11 O 0.8487(13) 0.9883(13) 0.2354(14) 0.062(6) Uani 1 1 d . U
H11A H 0.9015 0.9841 0.2003 0.093 Uiso 1 1 calc R U
O12 O 0.7081(13) 0.9029(14) 0.3318(13) 0.056(5) Uani 1 1 d . U
H12A H 0.6964 0.9541 0.3363 0.085 Uiso 1 1 calc R U
O13 O 1.0306(15) 1.0166(16) 0.1162(16) 0.078(7) Uani 1 1 d . U
O14 O 0.0254(15) 0.0207(16) 0.6068(15) 0.076(7) Uani 1 1 d . U
O15 O -0.4243(12) 0.7571(13) 0.9816(13) 0.066(6) Uani 1 1 d . U
O16 O 0.5717(14) 0.7584(16) 0.4754(15) 0.084(7) Uani 1 1 d . U
O17 O 0.449(2) 0.739(2) 0.292(2) 0.124(10) Uani 1 1 d . U
O18 O 1.445(2) 0.740(2) -0.206(2) 0.123(10) Uani 1 1 d . U
B1 B -0.204(2) 0.915(2) 0.767(2) 0.034(8) Uani 1 1 d . U
B2 B 0.372(2) 0.497(2) 0.354(2) 0.032(8) Uani 1 1 d . U
B3 B -0.394(2) 0.111(2) 0.924(2) 0.048(9) Uani 1 1 d . U
B4 B 0.390(3) 0.904(3) 0.566(3) 0.057(10) Uani 1 1 d . U
B5 B -0.372(2) 0.508(2) 1.147(2) 0.040(9) Uani 1 1 d . U
B6 B 0.797(2) 0.911(2) 0.266(2) 0.043(9) Uani 1 1 d . U

loop_
_atom_site_aniso_label
_atom_site_aniso_U_11
_atom_site_aniso_U_22
_atom_site_aniso_U_33
_atom_site_aniso_U_23
_atom_site_aniso_U_13
_atom_site_aniso_U_12
C22 0.032(8) 0.032(8) 0.033(8) -0.019(5) -0.001(5) 0.003(5)
C37 0.045(9) 0.044(9) 0.043(9) -0.025(6) -0.003(5) 0.001(5)
C38 0.057(10) 0.055(10) 0.061(10) -0.029(6) -0.010(5) 0.004(5)
C39 0.051(10) 0.052(10) 0.054(10) -0.025(6) -0.010(5) 0.004(5)
C40 0.055(10) 0.051(10) 0.052(9) -0.030(6) -0.008(5) 0.006(5)
C41 0.043(9) 0.043(9) 0.048(9) -0.025(6) -0.006(5) -0.004(5)
C42 0.028(8) 0.031(8) 0.035(8) -0.017(5) 0.000(5) 0.000(5)
C31 0.026(8) 0.026(8) 0.029(8) -0.014(5) -0.002(5) -0.004(5)
C32 0.040(9) 0.042(9) 0.040(9) -0.018(5) -0.007(5) 0.002(5)
C33 0.041(9) 0.039(9) 0.040(8) -0.024(5) -0.004(5) -0.002(5)
C34 0.041(9) 0.039(9) 0.044(9) -0.022(6) -0.005(5) 0.001(5)
C35 0.057(10) 0.053(10) 0.057(10) -0.029(6) -0.006(5) 0.004(5)
C25 0.042(9) 0.042(9) 0.045(9) -0.024(6) -0.004(5) 0.001(5)
C26 0.044(9) 0.044(9) 0.050(9) -0.029(6) -0.006(5) -0.001(5)
C27 0.051(9) 0.049(9) 0.047(9) -0.024(6) -0.008(5) 0.003(5)
C28 0.037(8) 0.033(8) 0.035(8) -0.020(5) -0.002(5) 0.003(5)
C29 0.022(8) 0.021(8) 0.028(8) -0.017(5) 0.005(5) 0.001(5)
C30 0.048(9) 0.048(9) 0.051(9) -0.024(6) -0.009(5) 0.004(5)
C1 0.045(9) 0.045(9) 0.045(9) -0.023(6) -0.006(5) 0.005(5)
C2 0.022(8) 0.022(8) 0.024(7) -0.010(5) -0.004(5) 0.002(5)
C9 0.037(9) 0.038(9) 0.041(9) -0.020(5) -0.005(5) -0.001(5)
C7 0.040(9) 0.035(8) 0.040(8) -0.023(5) -0.001(5) 0.004(5)
C10 0.045(9) 0.043(9) 0.045(9) -0.023(6) -0.006(5) 0.000(5)
C11 0.047(9) 0.042(9) 0.045(9) -0.026(6) -0.002(5) 0.003(5)
C12 0.047(9) 0.043(9) 0.048(9) -0.024(6) -0.004(5) 0.002(5)
C13 0.039(9) 0.036(9) 0.038(8) -0.021(6) -0.001(5) 0.004(5)
C14 0.054(10) 0.052(10) 0.053(10) -0.028(6) -0.010(5) 0.000(5)
C15 0.030(8) 0.029(8) 0.029(8) -0.016(5) -0.003(5) -0.002(5)
C21 0.031(8) 0.029(8) 0.037(8) -0.023(5) -0.001(5) -0.002(5)
C20 0.044(9) 0.042(9) 0.041(9) -0.021(6) -0.004(5) 0.003(5)
C19 0.045(9) 0.045(9) 0.045(9) -0.025(6) -0.006(5) 0.001(5)
C16 0.040(9) 0.042(9) 0.045(9) -0.024(6) -0.006(5) -0.001(5)
C17 0.050(9) 0.050(9) 0.051(9) -0.025(6) -0.010(5) 0.001(5)
C18 0.034(8) 0.033(8) 0.039(8) -0.021(5) -0.001(5) 0.003(5)
C4 0.043(9) 0.044(9) 0.042(9) -0.025(6) -0.004(5) 0.002(5)
C5 0.037(8) 0.034(8) 0.041(8) -0.019(5) -0.004(5) 0.001(5)
C6 0.034(8) 0.034(8) 0.036(8) -0.017(5) -0.003(5) 0.001(5)
C3 0.028(8) 0.029(8) 0.031(8) -0.016(5) 0.000(5) 0.002(5)
C8 0.045(9) 0.045(9) 0.050(9) -0.025(6) -0.007(5) 0.000(5)
C23 0.031(8) 0.030(8) 0.032(8) -0.014(5) -0.006(5) 0.002(5)
C24 0.040(9) 0.040(9) 0.039(9) -0.022(6) -0.005(5) 0.005(5)
C36 0.043(9) 0.041(9) 0.044(9) -0.024(6) -0.003(5) 0.002(5)
C45 0.054(10) 0.055(10) 0.057(9) -0.029(6) -0.012(5) -0.001(5)
C44 0.094(15) 0.100(15) 0.089(15) -0.045(10) -0.021(10) 0.004(9)
C46 0.055(9) 0.050(9) 0.056(9) -0.030(6) -0.007(5) 0.000(5)
C47 0.086(14) 0.092(14) 0.080(14) -0.045(10) -0.020(9) 0.004(9)
C52 0.087(12) 0.082(12) 0.087(12) -0.042(7) -0.025(6) 0.003(5)
C53 0.15(2) 0.15(2) 0.15(2) -0.076(13) -0.034(11) 0.008(10)
C49 0.117(15) 0.115(15) 0.118(15) -0.055(8) -0.035(7) 0.005(5)
C50 0.14(2) 0.14(2) 0.14(2) -0.068(12) -0.035(11) 0.006(10)
C43 0.083(13) 0.064(13) 0.070(13) -0.036(9) -0.012(9) -0.011(9)
C48 0.094(14) 0.070(13) 0.076(13) -0.047(10) -0.012(9) -0.001(9)
C54 0.101(16) 0.101(16) 0.101(15) -0.051(10) -0.022(10) -0.008(9)
C51 0.111(17) 0.109(16) 0.110(16) -0.059(11) -0.022(10) -0.006(9)
N1 0.033(7) 0.035(7) 0.035(7) -0.019(5) -0.002(5) -0.004(5)
N2 0.042(8) 0.042(8) 0.047(8) -0.025(5) -0.004(5) -0.002(5)
N3 0.045(8) 0.045(8) 0.049(8) -0.025(5) -0.005(5) 0.002(5)
N4 0.032(7) 0.031(7) 0.037(7) -0.021(5) 0.002(5) -0.001(4)
N5 0.033(7) 0.033(7) 0.038(7) -0.021(5) 0.002(5) 0.000(5)
N6 0.033(7) 0.031(7) 0.037(7) -0.019(5) 0.000(5) -0.002(4)
O1 0.057(8) 0.061(8) 0.069(8) -0.036(6) -0.001(5) -0.007(5)
O2 0.052(7) 0.056(7) 0.058(7) -0.033(5) -0.001(5) 0.006(5)
O3 0.061(8) 0.055(8) 0.063(8) -0.040(5) 0.006(5) 0.002(5)
O4 0.051(8) 0.059(7) 0.063(7) -0.038(5) 0.001(5) -0.001(5)
O5 0.046(7) 0.041(7) 0.055(7) -0.034(5) 0.008(5) -0.009(5)
O6 0.042(7) 0.050(7) 0.058(7) -0.033(5) 0.006(5) -0.002(5)
O7 0.055(8) 0.061(8) 0.065(8) -0.037(5) 0.009(5) -0.002(5)
O8 0.059(8) 0.053(8) 0.064(8) -0.036(6) 0.012(5) 0.000(5)
O9 0.061(8) 0.060(8) 0.068(8) -0.037(6) 0.004(5) 0.001(5)
O10 0.063(8) 0.058(8) 0.066(8) -0.041(6) 0.011(5) 0.005(5)
O11 0.056(8) 0.059(8) 0.066(8) -0.037(5) 0.001(5) 0.000(5)
O12 0.054(7) 0.056(7) 0.061(7) -0.036(5) -0.005(5) 0.001(5)
O13 0.076(8) 0.069(8) 0.083(8) -0.044(6) -0.001(5) 0.001(5)
O14 0.074(8) 0.071(8) 0.081(8) -0.046(6) -0.002(5) -0.001(5)
O15 0.060(8) 0.057(7) 0.069(8) -0.041(6) 0.012(5) 0.006(5)
O16 0.078(9) 0.076(9) 0.087(9) -0.048(6) 0.007(5) 0.006(5)
O17 0.130(11) 0.119(11) 0.127(11) -0.068(7) -0.027(6) 0.002(6)
O18 0.129(11) 0.114(11) 0.127(11) -0.065(7) -0.027(6) 0.002(6)
B1 0.034(9) 0.032(9) 0.037(9) -0.018(6) -0.007(5) -0.003(5)
B2 0.030(9) 0.029(9) 0.032(9) -0.017(6) 0.000(5) 0.001(5)
B3 0.048(10) 0.048(10) 0.048(10) -0.028(6) -0.005(5) 0.002(5)
B4 0.057(11) 0.055(11) 0.058(11) -0.030(7) -0.009(6) 0.000(5)
B5 0.039(10) 0.038(10) 0.040(10) -0.019(6) -0.005(5) 0.002(5)
B6 0.044(10) 0.041(10) 0.045(10) -0.021(6) -0.010(5) -0.001(5)

loop_
_atom_type_symbol
_atom_type_description
_atom_type_scat_dispersion_real
_atom_type_scat_dispersion_imag
_atom_type_scat_source
C C 0.0181 0.0091 'International Tables Vol C Tables 4.2.6.8 and 6.1.1.4'
H H 0.0000 0.0000 'International Tables Vol C Tables 4.2.6.8 and 6.1.1.4'
N N 0.0311 0.0180 'International Tables Vol C Tables 4.2.6.8 and 6.1.1.4'
O O 0.0492 0.0322 'International Tables Vol C Tables 4.2.6.8 and 6.1.1.4'
B B 0.0090 0.0039 'International Tables Vol C Tables 4.2.6.8 and 6.1.1.4'

loop_
_geom_angle_atom_site_label_1
_geom_angle_atom_site_label_2
_geom_angle_atom_site_label_3
_geom_angle
_geom_angle_site_symmetry_1
_geom_angle_site_symmetry_3
N4 C22 N5 125(2) . .
N4 C22 C25 119(2) . .
N5 C22 C25 116(2) . .
C38 C37 C42 119(3) . .
C38 C37 C24 123(3) . .
C42 C37 C24 118(2) . .
C39 C38 C37 124(3) . .
C39 C38 H38 117.9 . .
C37 C38 H38 118.1 . .
C38 C39 C40 119(3) . .
C38 C39 H39 120.7 . .
C40 C39 H39 120.7 . .
C41 C40 C39 119(3) . .
C41 C40 B6 120(3) . .
C39 C40 B6 119(3) . .
C40 C41 C42 120(3) . .
C40 C41 H41 120.1 . .
C42 C41 H41 120.0 . .
C37 C42 C41 118(2) . .
C37 C42 H42 121.0 . .
C41 C42 H42 121.0 . .
C32 C31 C36 119(2) . 2_666
C32 C31 C23 118(2) . .
C36 C31 C23 123(2) 2_666 .
C31 C32 C33 120(3) . .
C31 C32 H32 119.9 . .
C33 C32 H32 120.0 . .
C34 C33 C32 123(3) . .
C34 C33 H33 118.5 . .
C32 C33 H33 118.5 . .
C33 C34 C35 114(2) . .
C33 C34 B5 122(3) . .
C35 C34 B5 123(3) . .
C36 C35 C34 124(3) 2_666 .
C36 C35 H35 118.1 2_666 .
C34 C35 H35 118.0 . .
C26 C25 C22 122(2) . .
C26 C25 C30 114(3) . .
C22 C25 C30 122(2) . .
C27 C26 C25 123(3) . .
C27 C26 H26 118.7 . .
C25 C26 H26 118.7 . .
C26 C27 C28 121(3) . .
C26 C27 H27 119.6 . .
C28 C27 H27 119.6 . .
C27 C28 C29 116(2) . .
C27 C28 B4 123(3) . .
C29 C28 B4 120(2) . .
C30 C29 C28 121(2) . .
C30 C29 H29 119.7 . .
C28 C29 H29 119.5 . .
C29 C30 C25 122(3) . .
C29 C30 H30 118.8 . .
C25 C30 H30 118.9 . .
N2 C1 N1 123(2) . .
N2 C1 C16 121(3) . .
N1 C1 C16 115(2) . .
N3 C2 N2 122(2) . .
N3 C2 C10 120(2) . .
N2 C2 C10 117(2) . .
C4 C9 C8 116(2) . .
C4 C9 H9 122.2 . .
C8 C9 H9 122.2 . .
C6 C7 C8 118(2) . .
C6 C7 B1 122(2) . .
C8 C7 B1 120(2) . .
C15 C10 C11 119(3) . .
C15 C10 C2 122(2) . .
C11 C10 C2 118(2) . .
C12 C11 C10 118(3) . .
C12 C11 H11 121.0 . .
C10 C11 H11 120.9 . .
C11 C12 C13 123(3) . .
C11 C12 H12 118.2 . .
C13 C12 H12 118.3 . .
C14 C13 C12 116(2) . .
C14 C13 B2 124(3) . .
C12 C13 B2 120(2) . .
C13 C14 C15 121(3) . .
C13 C14 H14 119.4 . .
C15 C14 H14 119.4 . .
C10 C15 C14 121(2) . .
C10 C15 H15 119.3 . .
C14 C15 H15 119.2 . .
C20 C21 C16 123(2) . .
C20 C21 H21 118.4 . .
C16 C21 H21 118.4 . .
C21 C20 C19 124(3) . .
C21 C20 H20 118.1 . .
C19 C20 H20 118.1 . .
C18 C19 C20 111(2) . .
C18 C19 B3 128(3) . .
C20 C19 B3 121(3) . .
C21 C16 C17 115(2) . .
C21 C16 C1 124(2) . .
C17 C16 C1 122(2) . .
C18 C17 C16 121(3) . .
C18 C17 H17 119.4 . .
C16 C17 H17 119.2 . .
C17 C18 C19 126(3) . .
C17 C18 H18 117.2 . .
C19 C18 H18 117.3 . .
C9 C4 C5 124(3) . .
C9 C4 C3 117(2) . .
C5 C4 C3 119(2) . .
C6 C5 C4 116(2) . .
C6 C5 H5 121.9 . .
C4 C5 H5 121.7 . .
C5 C6 C7 125(2) . .
C5 C6 H6 117.6 . .
C7 C6 H6 117.7 . .
N3 C3 N1 126(2) . .
N3 C3 C4 118(2) . .
N1 C3 C4 116(2) . .
C7 C8 C9 121(3) . .
C7 C8 H8 119.5 . .
C9 C8 H8 119.5 . .
N4 C23 N6 125(2) . 2_666
N4 C23 C31 122(2) . .
N6 C23 C31 113(2) 2_666 .
N6 C24 N5 127(2) . 2_666
N6 C24 C37 119(2) . .
N5 C24 C37 114(2) 2_666 .
C35 C36 C31 120(3) 2_666 2_666
C35 C36 H36 120.0 2_666 .
C31 C36 H36 120.1 2_666 .
O14 C45 C43 120(3) . .
O14 C45 C44 121(3) . .
C43 C45 C44 117(3) . .
C45 C44 H44A 109.5 . .
C45 C44 H44B 109.4 . .
H44A C44 H44B 109.5 . .
C45 C44 H44C 109.5 . .
H44A C44 H44C 109.5 . .
H44B C44 H44C 109.5 . .
O13 C46 C48 125(3) 2_676 .
O13 C46 C47 110(3) 2_676 .
C48 C46 C47 122(3) . .
C46 C47 H47D 109.4 . .
C46 C47 H47E 109.5 . .
H47D C47 H47E 109.5 . .
C46 C47 H47F 109.5 . .
H47D C47 H47F 109.5 . .
H47E C47 H47F 109.5 . .
O18 C52 C54 122(4) . .
O18 C52 C53 123(4) . .
C54 C52 C53 115(4) . .
C52 C53 H53A 109.4 . .
C52 C53 H53B 109.4 . .
H53A C53 H53B 109.5 . .
C52 C53 H53C 109.6 . .
H53A C53 H53C 109.5 . .
H53B C53 H53C 109.5 . .
O17 C49 C51 121(5) . .
O17 C49 C50 126(5) . .
C51 C49 C50 113(5) . .
C49 C50 H50D 109.5 . .
C49 C50 H50E 109.6 . .
H50D C50 H50E 109.5 . .
C49 C50 H50F 109.3 . .
H50D C50 H50F 109.5 . .
H50E C50 H50F 109.5 . .
C45 C43 H43D 109.4 . .
C45 C43 H43E 109.4 . .
H43D C43 H43E 109.5 . .
C45 C43 H43F 109.6 . .
H43D C43 H43F 109.5 . .
H43E C43 H43F 109.5 . .
C46 C48 H48A 109.5 . .
C46 C48 H48B 109.4 . .
H48A C48 H48B 109.5 . .
C46 C48 H48C 109.5 . .
H48A C48 H48C 109.5 . .
H48B C48 H48C 109.5 . .
C52 C54 H54A 109.4 . .
C52 C54 H54B 109.6 . .
H54A C54 H54B 109.5 . .
C52 C54 H54C 109.5 . .
H54A C54 H54C 109.5 . .
H54B C54 H54C 109.5 . .
C49 C51 H51D 109.6 . .
C49 C51 H51E 109.3 . .
H51D C51 H51E 109.5 . .
C49 C51 H51F 109.5 . .
H51D C51 H51F 109.5 . .
H51E C51 H51F 109.5 . .
C3 N1 C1 114(2) . .
C1 N2 C2 118(2) . .
C2 N3 C3 116(2) . .
C23 N4 C22 118(2) . .
C22 N5 C24 113(2) . 2_666
C24 N6 C23 113(2) . 2_666
B1 O1 H1A 109.4 . .
B1 O2 H2A 109.4 . .
B4 O3 H3 109.5 . .
B4 O4 H4A 109.5 . .
B3 O5 H5A 109.4 . .
B3 O6 H6A 109.4 . .
B2 O7 H7A 109.5 . .
B2 O8 H8A 109.4 . .
B5 O9 H9A 109.5 . .
B5 O10 H10A 109.5 . .
B6 O11 H11A 109.4 . .
B6 O12 H12A 109.5 . .
O1 B1 O2 120(3) . .
O1 B1 C7 126(3) . .
O2 B1 C7 114(2) . .
O8 B2 O7 113(2) . .
O8 B2 C13 130(3) . .
O7 B2 C13 117(2) . .
O6 B3 O5 112(3) . .
O6 B3 C19 129(3) . .
O5 B3 C19 118(3) . .
O3 B4 O4 118(3) . .
O3 B4 C28 122(3) . .
O4 B4 C28 119(3) . .
O9 B5 O10 116(2) . .
O9 B5 C34 118(3) . .
O10 B5 C34 124(3) . .
O11 B6 O12 117(3) . .
O11 B6 C40 127(3) . .
O12 B6 C40 115(3) . .

loop_
_geom_bond_atom_site_label_1
_geom_bond_atom_site_label_2
_geom_bond_distance
_geom_bond_site_symmetry_2
C22 N4 1.33(3) .
C22 N5 1.33(3) .
C22 C25 1.44(3) .
C37 C38 1.41(4) .
C37 C42 1.41(3) .
C37 C24 1.48(4) .
C38 C39 1.31(4) .
C38 H38 0.9500 .
C39 C40 1.48(4) .
C39 H39 0.9500 .
C40 C41 1.36(3) .
C40 B6 1.60(4) .
C41 C42 1.46(3) .
C41 H41 0.9500 .
C42 H42 0.9500 .
C31 C32 1.37(3) .
C31 C36 1.38(3) 2_666
C31 C23 1.47(3) .
C32 C33 1.42(3) .
C32 H32 0.9500 .
C33 C34 1.37(3) .
C33 H33 0.9500 .
C34 C35 1.42(4) .
C34 B5 1.53(4) .
C35 C36 1.38(3) 2_666
C35 H35 0.9500 .
C25 C26 1.38(3) .
C25 C30 1.46(4) .
C26 C27 1.38(3) .
C26 H26 0.9500 .
C27 C28 1.41(4) .
C27 H27 0.9500 .
C28 C29 1.44(3) .
C28 B4 1.58(4) .
C29 C30 1.34(3) .
C29 H29 0.9500 .
C30 H30 0.9500 .
C1 N2 1.32(3) .
C1 N1 1.39(3) .
C1 C16 1.44(3) .
C2 N3 1.33(3) .
C2 N2 1.38(3) .
C2 C10 1.46(3) .
C9 C4 1.38(3) .
C9 C8 1.47(4) .
C9 H9 0.9500 .
C7 C6 1.37(3) .
C7 C8 1.39(3) .
C7 B1 1.60(4) .
C10 C15 1.40(3) .
C10 C11 1.40(3) .
C11 C12 1.36(3) .
C11 H11 0.9500 .
C12 C13 1.50(4) .
C12 H12 0.9500 .
C13 C14 1.33(3) .
C13 B2 1.48(4) .
C14 C15 1.43(3) .
C14 H14 0.9500 .
C15 H15 0.9500 .
C21 C20 1.36(3) .
C21 C16 1.37(3) .
C21 H21 0.9500 .
C20 C19 1.44(4) .
C20 H20 0.9500 .
C19 C18 1.42(3) .
C19 B3 1.43(4) .
C16 C17 1.46(4) .
C17 C18 1.32(3) .
C17 H17 0.9500 .
C18 H18 0.9500 .
C4 C5 1.42(3) .
C4 C3 1.52(4) .
C5 C6 1.37(3) .
C5 H5 0.9500 .
C6 H6 0.9500 .
C3 N3 1.34(3) .
C3 N1 1.35(3) .
C8 H8 0.9500 .
C23 N4 1.30(3) .
C23 N6 1.38(3) 2_666
C24 N6 1.34(3) .
C24 N5 1.39(3) 2_666
C36 C35 1.38(3) 2_666
C36 C31 1.38(3) 2_666
C36 H36 0.9500 .
C45 O14 1.13(3) .
C45 C43 1.53(4) .
C45 C44 1.57(4) .
C44 H44A 0.9800 .
C44 H44B 0.9800 .
C44 H44C 0.9800 .
C46 O13 1.18(3) 2_676
C46 C48 1.41(4) .
C46 C47 1.51(4) .
C47 H47D 0.9800 .
C47 H47E 0.9800 .
C47 H47F 0.9800 .
C52 O18 1.24(4) .
C52 C54 1.50(5) .
C52 C53 1.51(6) .
C53 H53A 0.9800 .
C53 H53B 0.9800 .
C53 H53C 0.9800 .
C49 O17 1.21(5) .
C49 C51 1.45(5) .
C49 C50 1.45(6) .
C50 H50D 0.9800 .
C50 H50E 0.9800 .
C50 H50F 0.9800 .
C43 H43D 0.9800 .
C43 H43E 0.9800 .
C43 H43F 0.9800 .
C48 H48A 0.9800 .
C48 H48B 0.9800 .
C48 H48C 0.9800 .
C54 H54A 0.9800 .
C54 H54B 0.9800 .
C54 H54C 0.9800 .
C51 H51D 0.9800 .
C51 H51E 0.9800 .
C51 H51F 0.9800 .
N5 C24 1.39(3) 2_666
N6 C23 1.38(3) 2_666
O1 B1 1.29(3) .
O1 H1A 0.8400 .
O2 B1 1.38(3) .
O2 H2A 0.8400 .
O3 B4 1.31(4) .
O3 H3 0.8400 .
O4 B4 1.41(4) .
O4 H4A 0.8400 .
O5 B3 1.43(4) .
O5 H5A 0.8400 .
O6 B3 1.38(4) .
O6 H6A 0.8400 .
O7 B2 1.39(3) .
O7 H7A 0.8400 .
O8 B2 1.36(3) .
O8 H8A 0.8400 .
O9 B5 1.34(4) .
O9 H9A 0.8400 .
O10 B5 1.39(3) .
O10 H10A 0.8400 .
O11 B6 1.33(3) .
O11 H11A 0.8400 .
O12 B6 1.40(4) .
O12 H12A 0.8400 .
O13 C46 1.18(3) 2_676
